data_7012927
loop_
_publ_author_name
'Tamasi, Gabriella'
'Cini, Renzo'

_publ_section_title
;
 Study of binary and ternary metal complexes containing the sulfato ligand:
 molecular models for selected non-catalytic sites in sulfurylase
;
_journal_coden_ASTM DTARAF
_journal_issue 14
_journal_name_full 'Dalton Transactions'
_journal_page_first 2928
_journal_page_last 2936
_journal_paper_doi 10.1039/b302779a
_journal_year 2003
_chemical_formula_iupac '[Cd (C15 H11 N3) (S O4)]2 2H2 O'
_chemical_formula_sum 'C30 H26 Cd2 N6 O10 S2'
_chemical_formula_weight 919.52
_chemical_name_systematic
;
(\m-o,o-sulfate)(2,2':6'2"-terpyridine)cadmium(II) dimer di-hydrate
;
_space_group_IT_number 2
_symmetry_cell_setting triclinic
_symmetry_space_group_name_Hall '-P 1'
_symmetry_space_group_name_H-M 'P -1'
_cell_angle_alpha 119.23(1)
_cell_angle_beta 105.12(1)
_cell_angle_gamma 99.54(1)
_cell_formula_units_Z 1
_cell_length_a 9.079(1)
_cell_length_b 10.402(1)
_cell_length_c 10.533(1)
_cell_measurement_reflns_used 29
_cell_measurement_temperature 293(2)
_cell_measurement_theta_max 22.0
_cell_measurement_theta_min 5.0
_cell_volume 785.7(2)
_computing_cell_refinement 'XSCANS (Siemens, 1994)'
_computing_data_collection 'XSCANS (Siemens, 1994)'
_computing_data_reduction 'XSCANS (Siemens, 1994)'
_computing_molecular_graphics 'ORTEP-32/ORTEP-III (Farugia, 1998)'
_computing_publication_material 'CIFTAB (Shldrick, 1997)'
_computing_structure_refinement 'SHELXL-97 (Sheldrick, 1997)'
_computing_structure_solution 'SHELXS-97 (Sheldrick, 1990)'
_diffrn_ambient_temperature 293(2)
_diffrn_measured_fraction_theta_full 0.917
_diffrn_measured_fraction_theta_max 0.917
_diffrn_measurement_device_type 'Siemens P4'
_diffrn_measurement_method \w
_diffrn_radiation_monochromator graphite
_diffrn_radiation_source 'fine-focus sealed tube'
_diffrn_radiation_type MoK\a
_diffrn_radiation_wavelength 0.71073
_diffrn_reflns_av_R_equivalents 0.0084
_diffrn_reflns_av_sigmaI/netI 0.0158
_diffrn_reflns_limit_h_max 10
_diffrn_reflns_limit_h_min -1
_diffrn_reflns_limit_k_max 10
_diffrn_reflns_limit_k_min -10
_diffrn_reflns_limit_l_max 12
_diffrn_reflns_limit_l_min -12
_diffrn_reflns_number 3082
_diffrn_reflns_theta_full 25.00
_diffrn_reflns_theta_max 25.00
_diffrn_reflns_theta_min 2.26
_diffrn_standards_decay_% 0
_diffrn_standards_interval_count 97
_diffrn_standards_number 3
_exptl_absorpt_coefficient_mu 1.556
_exptl_absorpt_correction_T_max 0.560
_exptl_absorpt_correction_T_min 0.583
_exptl_absorpt_correction_type '\y scan'
_exptl_crystal_colour 'pale yallow'
_exptl_crystal_density_diffrn 1.943
_exptl_crystal_density_meas ?
_exptl_crystal_density_method .
_exptl_crystal_description prism
_exptl_crystal_F_000 456
_exptl_crystal_size_max 0.20
_exptl_crystal_size_mid 0.15
_exptl_crystal_size_min 0.10
_refine_diff_density_max 0.221
_refine_diff_density_min -0.361
_refine_diff_density_rms 0.054
_refine_ls_extinction_method none
_refine_ls_goodness_of_fit_ref 1.077
_refine_ls_hydrogen_treatment mixed
_refine_ls_matrix_type full
_refine_ls_number_parameters 234
_refine_ls_number_reflns 2545
_refine_ls_number_restraints 0
_refine_ls_restrained_S_all 1.077
_refine_ls_R_factor_all 0.0214
_refine_ls_R_factor_gt 0.0182
_refine_ls_shift/su_max 0.001
_refine_ls_shift/su_mean 0.000
_refine_ls_structure_factor_coef Fsqd
_refine_ls_weighting_details 'w=1/[\s^2^(Fo^2^)+(0.0260P)^2^+0.2221P] where P=(Fo^2^+2Fc^2^)/3'
_refine_ls_weighting_scheme calc
_refine_ls_wR_factor_all 0.0462
_refine_ls_wR_factor_gt 0.0448
_reflns_number_gt 2354
_reflns_number_total 2545
_reflns_observed_criterion I>2\s(I)
_cod_data_source_file b302779a.txt
_cod_data_source_block 12se02ab
_cod_depositor_comments
;
The following automatic conversions were performed:
'_symmetry_cell_setting' value 'Triclinic' changed to 'triclinic'
according to '/home/saulius/struct/CIF-dictionaries/cif_core.dic'
dictionary named 'cif_core.dic' version 2.4.1 from 2010-06-29.

Automatic conversion script
Id: cif_fix_enum 1527 2010-12-29 10:47:43Z saulius 

The following automatic conversions were performed:

'_refine_ls_weighting_scheme' value 'calc
w=1/[\s^2^(Fo^2^)+(0.0260P)^2^+0.2221P] where P=(Fo^2^+2Fc^2^)/3' was
changed to 'calc'. New tag '_refine_ls_weighting_details' was
created. The value of the new tag was set to
'w=1/[\s^2^(Fo^2^)+(0.0260P)^2^+0.2221P] where P=(Fo^2^+2Fc^2^)/3'.

Automatic conversion script
Id: cif_fix_values 3143 2015-03-26 13:38:13Z robertas 
;
_cod_original_cell_volume 785.66(14)
_cod_original_sg_symbol_H-M P-1
_cod_database_code 7012927

loop_
_symmetry_equiv_pos_as_xyz
'x, y, z'
'-x, -y, -z'

loop_
_atom_site_label
_atom_site_type_symbol
_atom_site_fract_x
_atom_site_fract_y
_atom_site_fract_z
_atom_site_U_iso_or_equiv
_atom_site_adp_type
_atom_site_occupancy
_atom_site_calc_flag
_atom_site_refinement_flags
_atom_site_disorder_assembly
_atom_site_disorder_group
Cd1 Cd 0.62157(2) 0.727817(19) 0.597196(19) 0.03196(7) Uani 1 d . . .
S1 S 0.46920(7) 0.44481(7) 0.25663(7) 0.03570(15) Uani 1 d . . .
N1 N 0.4362(2) 0.8568(2) 0.5707(2) 0.0352(5) Uani 1 d . . .
N2 N 0.7542(2) 0.9977(2) 0.7598(2) 0.0321(4) Uani 1 d . . .
N3 N 0.9065(2) 0.7901(2) 0.7027(2) 0.0373(5) Uani 1 d . . .
O1 O 0.4776(2) 0.2922(2) 0.2210(2) 0.0502(5) Uani 1 d . . .
O2 O 0.6340(2) 0.5672(2) 0.3532(2) 0.0447(4) Uani 1 d . . .
O3 O 0.3774(2) 0.4890(2) 0.3616(3) 0.0568(5) Uani 1 d . . .
O4 O 0.3935(3) 0.4407(3) 0.1162(3) 0.0750(7) Uani 1 d . . .
C2 C 0.4901(3) 1.0146(3) 0.6736(3) 0.0356(6) Uani 1 d . . .
C3 C 0.3867(4) 1.0987(3) 0.6751(3) 0.0490(7) Uani 1 d . . .
H3 H 0.4250 1.2071 0.7473 0.059 Uiso 1 calc R . .
C4 C 0.2271(4) 1.0210(4) 0.5694(4) 0.0531(7) Uani 1 d . . .
H4 H 0.1568 1.0766 0.5688 0.064 Uiso 1 calc R . .
C5 C 0.1719(3) 0.8608(4) 0.4645(3) 0.0491(7) Uani 1 d . . .
H5 H 0.0641 0.8060 0.3923 0.059 Uiso 1 calc R . .
C6 C 0.2804(3) 0.7836(3) 0.4690(3) 0.0415(6) Uani 1 d . . .
H6 H 0.2434 0.6752 0.3977 0.050 Uiso 1 calc R . .
C2' C 0.6657(3) 1.0914(3) 0.7800(3) 0.0352(6) Uani 1 d . . .
C3' C 0.7382(4) 1.2533(3) 0.8929(3) 0.0469(7) Uani 1 d . . .
H3' H 0.6764 1.3183 0.9082 0.056 Uiso 1 calc R . .
C4' C 0.9030(4) 1.3144(3) 0.9808(3) 0.0498(7) Uani 1 d . . .
H4' H 0.9532 1.4216 1.0579 0.060 Uiso 1 calc R . .
C5' C 0.9940(3) 1.2180(3) 0.9554(3) 0.0436(7) Uani 1 d . . .
H5' H 1.1062 1.2593 1.0121 0.052 Uiso 1 calc R . .
C6' C 0.9152(3) 1.0575(3) 0.8434(3) 0.0329(5) Uani 1 d . . .
C2" C 1.0013(3) 0.9418(3) 0.8068(3) 0.0335(5) Uani 1 d . . .
C3" C 1.1697(3) 0.9866(3) 0.8752(3) 0.0443(7) Uani 1 d . . .
H3" H 1.2340 1.0921 0.9473 0.053 Uiso 1 calc R . .
C4" C 1.2401(3) 0.8723(4) 0.8347(3) 0.0496(7) Uani 1 d . . .
H4" H 1.3525 0.9003 0.8795 0.060 Uiso 1 calc R . .
C5" C 1.1433(3) 0.7169(4) 0.7278(3) 0.0501(7) Uani 1 d . . .
H5" H 1.1885 0.6381 0.6989 0.060 Uiso 1 calc R . .
C6" C 0.9768(3) 0.6810(3) 0.6644(3) 0.0474(7) Uani 1 d . . .
H6" H 0.9107 0.5760 0.5917 0.057 Uiso 1 calc R . .
O1W O 0.1979(3) 0.3713(3) 0.8156(3) 0.0559(6) Uani 1 d . . .
H1W H 0.253(5) 0.402(5) 0.782(5) 0.082(14) Uiso 1 d . . .
H2W H 0.258(5) 0.379(5) 0.888(5) 0.079(14) Uiso 1 d . . .

loop_
_atom_site_aniso_label
_atom_site_aniso_U_11
_atom_site_aniso_U_22
_atom_site_aniso_U_33
_atom_site_aniso_U_23
_atom_site_aniso_U_13
_atom_site_aniso_U_12
Cd1 0.02525(10) 0.02622(11) 0.03351(10) 0.01416(8) 0.00499(7) 0.00370(7)
S1 0.0293(3) 0.0340(3) 0.0341(3) 0.0186(3) 0.0051(2) 0.0028(3)
N1 0.0291(10) 0.0360(11) 0.0371(11) 0.0211(9) 0.0083(9) 0.0097(9)
N2 0.0273(10) 0.0301(10) 0.0316(10) 0.0169(9) 0.0061(8) 0.0036(9)
N3 0.0292(11) 0.0356(11) 0.0362(11) 0.0170(9) 0.0061(9) 0.0082(9)
O1 0.0527(12) 0.0346(10) 0.0547(11) 0.0207(9) 0.0203(10) 0.0120(9)
O2 0.0355(10) 0.0417(10) 0.0353(9) 0.0161(8) 0.0067(8) -0.0043(8)
O3 0.0460(11) 0.0539(12) 0.0745(14) 0.0341(11) 0.0327(11) 0.0182(10)
O4 0.0616(14) 0.0860(17) 0.0573(13) 0.0510(13) -0.0086(11) -0.0044(12)
C2 0.0368(13) 0.0352(13) 0.0354(13) 0.0207(11) 0.0140(11) 0.0113(11)
C3 0.0499(17) 0.0408(15) 0.0545(17) 0.0237(13) 0.0205(14) 0.0216(14)
C4 0.0451(16) 0.0590(19) 0.0592(18) 0.0328(16) 0.0189(14) 0.0307(15)
C5 0.0347(14) 0.0641(19) 0.0492(16) 0.0338(15) 0.0121(12) 0.0190(14)
C6 0.0317(13) 0.0418(15) 0.0420(14) 0.0214(12) 0.0085(11) 0.0088(12)
C2' 0.0376(14) 0.0323(13) 0.0339(12) 0.0192(11) 0.0121(11) 0.0090(11)
C3' 0.0540(17) 0.0322(14) 0.0459(15) 0.0193(12) 0.0142(13) 0.0127(13)
C4' 0.0543(18) 0.0301(14) 0.0423(15) 0.0135(12) 0.0097(13) 0.0014(13)
C5' 0.0379(14) 0.0376(15) 0.0361(13) 0.0180(12) 0.0048(11) -0.0052(12)
C6' 0.0301(12) 0.0332(13) 0.0302(12) 0.0183(10) 0.0087(10) 0.0026(10)
C2" 0.0258(12) 0.0405(14) 0.0277(11) 0.0189(11) 0.0067(10) 0.0035(11)
C3" 0.0312(13) 0.0497(16) 0.0362(13) 0.0201(12) 0.0073(11) 0.0021(12)
C4" 0.0259(13) 0.071(2) 0.0433(15) 0.0306(15) 0.0083(12) 0.0109(14)
C5" 0.0408(15) 0.0615(19) 0.0518(16) 0.0311(15) 0.0197(13) 0.0261(15)
C6" 0.0394(15) 0.0434(16) 0.0455(15) 0.0192(13) 0.0104(12) 0.0125(13)
O1W 0.0436(12) 0.0661(15) 0.0484(13) 0.0294(12) 0.0162(11) 0.0098(11)

loop_
_atom_type_symbol
_atom_type_description
_atom_type_scat_dispersion_real
_atom_type_scat_dispersion_imag
_atom_type_scat_source
C C 0.0033 0.0016 'International Tables Vol C Tables 4.2.6.8 and 6.1.1.4'
H H 0.0000 0.0000 'International Tables Vol C Tables 4.2.6.8 and 6.1.1.4'
N N 0.0061 0.0033 'International Tables Vol C Tables 4.2.6.8 and 6.1.1.4'
O O 0.0106 0.0060 'International Tables Vol C Tables 4.2.6.8 and 6.1.1.4'
S S 0.1246 0.1234 'International Tables Vol C Tables 4.2.6.8 and 6.1.1.4'
Cd Cd -0.8075 1.2024 'International Tables Vol C Tables 4.2.6.8 and 6.1.1.4'

loop_
_geom_angle_atom_site_label_1
_geom_angle_atom_site_label_2
_geom_angle_atom_site_label_3
_geom_angle
_geom_angle_site_symmetry_1
_geom_angle_site_symmetry_3
_geom_angle_publ_flag
N2 Cd1 O2 123.73(7) . . y
N2 Cd1 N1 69.96(7) . . y
O2 Cd1 N1 109.84(7) . . y
N2 Cd1 N3 69.32(7) . . y
O2 Cd1 N3 85.03(7) . . y
N1 Cd1 N3 138.05(7) . . y
N2 Cd1 O1 95.97(7) . 2_666 y
O2 Cd1 O1 140.00(6) . 2_666 y
N1 Cd1 O1 86.60(7) . 2_666 y
N3 Cd1 O1 107.17(7) . 2_666 y
N2 Cd1 O3 133.44(7) . 2_666 y
O2 Cd1 O3 87.88(7) . 2_666 y
N1 Cd1 O3 135.32(7) . 2_666 y
N3 Cd1 O3 82.19(7) . 2_666 y
O1 Cd1 O3 57.62(6) 2_666 2_666 y
N2 Cd1 O3 149.80(7) . . y
O2 Cd1 O3 57.99(6) . . y
N1 Cd1 O3 81.17(7) . . y
N3 Cd1 O3 136.05(7) . . y
O1 Cd1 O3 90.85(7) 2_666 . y
O3 Cd1 O3 74.24(8) 2_666 . y
O4 S1 O1 112.46(14) . . y
O4 S1 O2 110.07(12) . . y
O1 S1 O2 110.59(12) . . y
O4 S1 O3 112.01(15) . . y
O1 S1 O3 105.73(12) . . y
O2 S1 O3 105.70(11) . . y
C6 N1 C2 118.3(2) . . y
C6 N1 Cd1 124.49(17) . . y
C2 N1 Cd1 117.01(16) . . y
C2' N2 C6' 120.8(2) . . y
C2' N2 Cd1 118.89(15) . . y
C6' N2 Cd1 120.05(16) . . y
C6" N3 C2" 118.8(2) . . y
C6" N3 Cd1 122.90(17) . . y
C2" N3 Cd1 118.35(16) . . y
S1 O1 Cd1 100.36(10) . 2_666 y
S1 O2 Cd1 103.07(10) . . y
S1 O3 Cd1 95.17(10) . 2_666 y
S1 O3 Cd1 93.21(9) . . y
Cd1 O3 Cd1 105.76(8) 2_666 . y
N1 C2 C3 121.1(2) . . y
N1 C2 C2' 116.4(2) . . y
C3 C2 C2' 122.5(2) . . ?
C4 C3 C2 119.5(3) . . ?
C3 C4 C5 119.6(3) . . ?
C4 C5 C6 118.2(3) . . ?
N1 C6 C5 123.2(3) . . ?
N2 C2' C3' 120.7(2) . . ?
N2 C2' C2 116.5(2) . . y
C3' C2' C2 122.7(2) . . ?
C4' C3' C2' 118.5(3) . . ?
C5' C4' C3' 120.4(2) . . ?
C4' C5' C6' 118.7(2) . . ?
N2 C6' C5' 120.9(2) . . ?
N2 C6' C2" 115.8(2) . . y
C5' C6' C2" 123.3(2) . . ?
N3 C2" C3" 121.3(2) . . ?
N3 C2" C6' 116.0(2) . . y
C3" C2" C6' 122.7(2) . . ?
C4" C3" C2" 119.1(3) . . ?
C5" C4" C3" 119.7(2) . . ?
C4" C5" C6" 118.1(3) . . ?
N3 C6" C5" 123.0(3) . . ?

loop_
_geom_bond_atom_site_label_1
_geom_bond_atom_site_label_2
_geom_bond_distance
_geom_bond_site_symmetry_2
_geom_bond_publ_flag
Cd1 N2 2.318(2) . y
Cd1 O2 2.3300(18) . y
Cd1 N1 2.362(2) . y
Cd1 N3 2.364(2) . y
Cd1 O1 2.397(2) 2_666 y
Cd1 O3 2.496(2) 2_666 y
Cd1 O3 2.555(2) . y
S1 O4 1.435(2) . y
S1 O1 1.463(2) . y
S1 O2 1.4843(18) . y
S1 O3 1.497(2) . y
N1 C6 1.336(3) . y
N1 C2 1.353(3) . y
N2 C2' 1.337(3) . y
N2 C6' 1.338(3) . y
N3 C6" 1.337(3) . y
N3 C2" 1.342(3) . y
C2 C3 1.383(4) . ?
C2 C2' 1.486(3) . y
C3 C4 1.372(4) . ?
C4 C5 1.373(4) . ?
C5 C6 1.376(4) . ?
C2' C3' 1.397(4) . ?
C3' C4' 1.373(4) . ?
C4' C5' 1.375(4) . ?
C5' C6' 1.390(3) . ?
C6' C2" 1.491(4) . y
C2" C3" 1.391(3) . ?
C3" C4" 1.378(4) . ?
C4" C5" 1.375(4) . ?
C5" C6" 1.383(4) . ?
